data_9007415
loop_
_publ_author_name
'Liferovich, R. P.'
'Mitchell, R. H.'

_publ_section_title
;
 Tantalum-bearing titanite: synthesis and crystal structure data
 Sample: NaTa2
;
_journal_name_full 'Physics and Chemistry of Minerals'
_journal_page_first 73
_journal_page_last 83
_journal_paper_doi 10.1007/s00269-006-0069-y
_journal_volume 33
_journal_year 2006
_chemical_compound_source Synthetic
_chemical_formula_sum 'Ca0.8 Na0.2 O5 Si Ta0.2 Ti0.8'
_chemical_name_mineral Titanite
_space_group_IT_number 15
_symmetry_space_group_name_Hall '-A 2ya'
_symmetry_space_group_name_H-M 'A 1 2/a 1'
_cell_angle_alpha 90
_cell_angle_beta 114.078
_cell_angle_gamma 90
_cell_length_a 7.1122
_cell_length_b 8.7166
_cell_length_c 6.5962
_cell_formula_units_Z 4
_cell_volume 373.346
_database_code_amcsd 0009021
_exptl_crystal_density_diffrn 3.900
_cod_original_formula_sum '(Ca.8 Na.2) (Ti.8 Ta.2) Si O5'
_cod_database_code 9007415

loop_
_space_group_symop_operation_xyz
x,y,z
x,1/2+y,1/2+z
1/2+x,-y,z
1/2+x,1/2-y,1/2+z
1/2-x,y,-z
1/2-x,1/2+y,1/2-z
-x,-y,-z
-x,1/2-y,1/2-z

loop_
_atom_site_label
_atom_site_fract_x
_atom_site_fract_y
_atom_site_fract_z
_atom_site_occupancy
_atom_site_U_iso_or_equiv
Ca 0.25000 0.16930 0.00000 0.80000 0.01545
Na 0.25000 0.16930 0.00000 0.20000 0.01545
Ti 0.50000 0.00000 0.50000 0.80000 0.00709
Ta 0.50000 0.00000 0.50000 0.20000 0.00709
Si 0.75000 0.18090 0.00000 1.00000 0.00899
O1 0.75000 0.06610 0.50000 1.00000 0.00975
O2 0.90360 0.06690 0.18220 1.00000 0.00975
O3 0.38360 0.21480 0.40390 1.00000 0.00975

loop_
_cod_related_entry_id
_cod_related_entry_database
_cod_related_entry_code
1 AMCSD 0009021
